data_4342380
loop_
_publ_author_name
'Ostapowicz, Thomas G.'
'Fryzuk, Michael D.'

_publ_section_title
;
 Anionic Tantalum Dihydride Complexes: Heterobimetallic Coupling Reactions
 and Reactivity toward Small-Molecule Activation.
;
_journal_issue 5
_journal_name_full 'Inorganic chemistry'
_journal_page_first 2357
_journal_paper_doi 10.1021/ic502976r
_journal_volume 54
_journal_year 2015
_chemical_formula_moiety 'C10 H12 Ta, C18 H36 K N2 O6, C4 H8 O'
_chemical_formula_sum 'C32 H56 K N2 O7 Ta'
_chemical_formula_weight 800.83
_space_group_crystal_system monoclinic
_space_group_IT_number 14
_space_group_name_Hall '-P 2ybc'
_space_group_name_H-M_alt 'P 1 21/c 1'
_symmetry_space_group_name_Hall '-P 2ybc'
_symmetry_space_group_name_H-M 'P 1 21/c 1'
_atom_sites_solution_hydrogens mixed
_audit_creation_date 2014-11-24
_audit_creation_method
;
Olex2 1.2
(compiled 2014.06.27 svn.r2953 for OlexSys, GUI svn.r4855)
;
_cell_angle_alpha 90
_cell_angle_beta 92.0870(10)
_cell_angle_gamma 90
_cell_formula_units_Z 4
_cell_length_a 10.1731(4)
_cell_length_b 32.8881(14)
_cell_length_c 10.3502(5)
_cell_measurement_reflns_used 9925
_cell_measurement_temperature 90
_cell_measurement_theta_max 29.89
_cell_measurement_theta_min 2.33
_cell_volume 3460.6(3)
_computing_cell_refinement 'SAINT v8.34A (Bruker, 2013)'
_computing_data_reduction 'SAINT v8.34A (Bruker, 2013)'
_computing_molecular_graphics 'Olex2 (Dolomanov et al., 2009)'
_computing_publication_material 'Olex2 (Dolomanov et al., 2009)'
_computing_structure_refinement 'ShelXL (Sheldrick, 2008)'
_diffrn_ambient_temperature 90
_diffrn_measured_fraction_theta_full 1.000
_diffrn_measured_fraction_theta_max 1.000
_diffrn_measurement_device_type 'Bruker APEX-II CCD'
_diffrn_measurement_method '\f and \w scans'
_diffrn_radiation_type MoK\a
_diffrn_radiation_wavelength 0.71069
_diffrn_reflns_av_R_equivalents 0.0560
_diffrn_reflns_av_unetI/netI 0.0551
_diffrn_reflns_Laue_measured_fraction_full 1.000
_diffrn_reflns_Laue_measured_fraction_max 1.000
_diffrn_reflns_limit_h_max 14
_diffrn_reflns_limit_h_min -13
_diffrn_reflns_limit_k_max 46
_diffrn_reflns_limit_k_min -46
_diffrn_reflns_limit_l_max 14
_diffrn_reflns_limit_l_min -14
_diffrn_reflns_number 39491
_diffrn_reflns_point_group_measured_fraction_full 1.000
_diffrn_reflns_point_group_measured_fraction_max 1.000
_diffrn_reflns_theta_full 25.240
_diffrn_reflns_theta_max 29.911
_diffrn_reflns_theta_min 1.238
_diffrn_standards_number 0
_exptl_absorpt_coefficient_mu 3.343
_exptl_absorpt_correction_T_max 0.7460
_exptl_absorpt_correction_T_min 0.5801
_exptl_absorpt_correction_type multi-scan
_exptl_absorpt_process_details
;
SADABS-2012/1 (Bruker,2012) was used for absorption correction.
wR2(int) was 0.0779 before and 0.0525 after correction.
The Ratio of minimum to maximum transmission is 0.7776.
The \l/2 correction factor is 0.0015.
;
_exptl_crystal_density_diffrn 1.537
_exptl_crystal_description Plate
_exptl_crystal_F_000 1640
_exptl_crystal_size_max 0.15
_exptl_crystal_size_mid 0.14
_exptl_crystal_size_min 0.04
_refine_diff_density_max 0.616
_refine_diff_density_min -1.239
_refine_diff_density_rms 0.134
_refine_ls_extinction_method none
_refine_ls_goodness_of_fit_ref 1.031
_refine_ls_hydrogen_treatment mixed
_refine_ls_matrix_type full
_refine_ls_number_parameters 396
_refine_ls_number_reflns 10027
_refine_ls_number_restraints 0
_refine_ls_restrained_S_all 1.031
_refine_ls_R_factor_all 0.0484
_refine_ls_R_factor_gt 0.0312
_refine_ls_shift/su_max 0.002
_refine_ls_shift/su_mean 0.000
_refine_ls_structure_factor_coef Fsqd
_refine_ls_weighting_details 'w=1/[\s^2^(Fo^2^)+(0.0121P)^2^+1.1341P] where P=(Fo^2^+2Fc^2^)/3'
_refine_ls_weighting_scheme calc
_refine_ls_wR_factor_gt 0.0507
_refine_ls_wR_factor_ref 0.0545
_reflns_Friedel_coverage 0.000
_reflns_number_gt 7909
_reflns_number_total 10027
_reflns_threshold_expression 'I > 2\s(I)'
_cod_data_source_file ic502976r_si_002.cif
_cod_data_source_block mf1006
_cod_depositor_comments 'Adding full bibliography for 4342380--4342385.cif.'
_cod_database_code 4342380
_shelxl_version_number 2014/6
_shelx_space_group_comment
;
The symmetry employed for this shelxl refinement is uniquely defined
by the following loop, which should always be used as a source of
symmetry information in preference to the above space-group names.
They are only intended as comments.
;
_olex2_refinement_description
;
1. Others
 Fixed Uiso: H28A(0.018) H28B(0.018) H21A(0.018) H21B(0.018) H17A(0.016)
 H17B(0.016) H12A(0.016) H12B(0.016) H2(0.023) H23A(0.02) H23B(0.02) H31A(0.02)
 H31B(0.02) H10(0.02) H27A(0.019) H27B(0.019) H1(0.025) H32A(0.025) H32B(0.025)
 H7(0.02) H15A(0.019) H15B(0.019) H4(0.02) H6(0.023) H13A(0.02) H13B(0.02)
 H20A(0.017) H20B(0.017) H5(0.024) H19A(0.017) H19B(0.017) H8(0.018) H3(0.023)
 H30A(0.024) H30B(0.024) H9(0.019) H11A(0.018) H11B(0.018) H29A(0.021)
 H29B(0.021) H14A(0.022) H14B(0.022) H25A(0.019) H25B(0.019) H22A(0.017)
 H22B(0.017) H24A(0.02) H24B(0.02) H16A(0.016) H16B(0.016) H26A(0.018)
 H26B(0.018) H18A(0.018) H18B(0.018)
 Fixed X: H28A(0.3301) H28B(0.4337) H21A(0.1783) H21B(0.3092) H17A(-0.0766)
 H17B(-0.0052) H12A(-0.1828) H12B(-0.2413) H2(-0.3407) H23A(0.2064)
 H23B(0.1001) H31A(0.4189) H31B(0.5556) H10(-0.3218) H27A(0.4978) H27B(0.5248)
 H1(-0.4943) H32A(0.5127) H32B(0.6128) H7(-0.24) H15A(0.1188) H15B(0.0081) H4(-
 0.1258) H6(-0.4074) H13A(-0.2463) H13B(-0.1966) H20A(0.2439) H20B(0.1054) H5(-
 0.3664) H19A(0.1674) H19B(0.2878) H8(-0.047) H3(-0.111) H30A(0.5559)
 H30B(0.4378) H9(-0.0938) H11A(-0.0488) H11B(-0.1275) H29A(0.6863) H29B(0.5734)
 H14A(-0.1508) H14B(-0.0578) H25A(0.408) H25B(0.2991) H22A(0.4273) H22B(0.3584)
 H24A(0.1506) H24B(0.2755) H16A(0.1248) H16B(0.2094) H26A(0.5051) H26B(0.5021)
 H18A(0.193) H18B(0.0825)
 Fixed Y: H28A(0.2479) H28B(0.24) H21A(0.1572) H21B(0.1374) H17A(0.041)
 H17B(0.0124) H12A(0.0973) H12B(0.1202) H2(0.0437) H23A(0.0421) H23B(0.0444)
 H31A(0.063) H31B(0.0856) H10(0.2081) H27A(0.1792) H27B(0.218) H1(0.0723)
 H32A(0.0044) H32B(0.0355) H7(0.1868) H15A(0.2546) H15B(0.2593) H4(0.1083)
 H6(0.2141) H13A(0.1829) H13B(0.1638) H20A(0.0726) H20B(0.0863) H5(0.1138)
 H19A(0.0221) H19B(0.043) H8(0.162) H3(0.0666) H30A(0.0686) H30B(0.0381)
 H9(0.1764) H11A(0.1039) H11B(0.0649) H29A(0.0147) H29B(-0.0142) H14A(0.2345)
 H14B(0.2256) H25A(0.1392) H25B(0.1707) H22A(0.1721) H22B(0.2024) H24A(0.113)
 H24B(0.0856) H16A(0.2155) H16B(0.2539) H26A(0.1869) H26B(0.1455) H18A(0.0207)
 H18B(0.0004)
 Fixed Z: H28A(0.6072) H28B(0.5015) H21A(0.2902) H21B(0.244) H17A(0.7006)
 H17B(0.8017) H12A(0.7171) H12B(0.8355) H2(0.1587) H23A(0.8874) H23B(0.9928)
 H31A(0.6936) H31B(0.7089) H10(0.3613) H27A(0.6109) H27B(0.6966) H1(0.3145)
 H32A(0.6296) H32B(0.5719) H7(-0.0137) H15A(0.6072) H15B(0.4982) H4(0.4268)
 H6(0.1307) H13A(0.7363) H13B(0.6077) H20A(0.2821) H20B(0.3286) H5(0.4785)
 H19A(0.4151) H19B(0.4879) H8(0.1209) H3(0.2207) H30A(0.9183) H30B(0.8947)
 H9(0.3556) H11A(0.96) H11B(0.917) H29A(0.9314) H29B(0.8777) H14A(0.6225)
 H14B(0.744) H25A(1.0254) H25B(0.9814) H22A(0.409) H22B(0.3112) H24A(1.0286)
 H24B(1.0543) H16A(0.3639) H16B(0.4003) H26A(0.8967) H26B(0.8212) H18A(0.691)
 H18B(0.6023)
;
_olex2_submission_special_instructions 'No special instructions were received'

loop_
_space_group_symop_operation_xyz
'x, y, z'
'-x, y+1/2, -z+1/2'
'-x, -y, -z'
'x, -y-1/2, z-1/2'

loop_
_atom_site_label
_atom_site_type_symbol
_atom_site_fract_x
_atom_site_fract_y
_atom_site_fract_z
_atom_site_U_iso_or_equiv
_atom_site_adp_type
_atom_site_occupancy
_atom_site_site_symmetry_order
_atom_site_calc_flag
_atom_site_refinement_flags_posn
Ta1 Ta -0.29599(2) 0.13326(2) 0.21805(2) 0.00903(3) Uani 1 1 d .
K1 K 0.15929(6) 0.13702(2) 0.65668(5) 0.01035(11) Uani 1 1 d .
C28 C 0.3753(3) 0.22680(8) 0.5605(3) 0.0153(6) Uani 1 1 d .
H28A H 0.3301 0.2479 0.6072 0.018 Uiso 1 1 calc R
H28B H 0.4337 0.2400 0.5015 0.018 Uiso 1 1 calc R
O1 O -0.08867(18) 0.14872(6) 0.76203(18) 0.0137(4) Uani 1 1 d .
C21 C 0.2651(3) 0.14785(9) 0.3186(3) 0.0149(6) Uani 1 1 d .
H21A H 0.1783 0.1572 0.2902 0.018 Uiso 1 1 calc R
H21B H 0.3092 0.1374 0.2440 0.018 Uiso 1 1 calc R
C17 C 0.0068(3) 0.03568(8) 0.7459(3) 0.0133(6) Uani 1 1 d .
H17A H -0.0766 0.0410 0.7006 0.016 Uiso 1 1 calc R
H17B H -0.0052 0.0124 0.8017 0.016 Uiso 1 1 calc R
C12 C -0.1604(3) 0.11275(8) 0.7947(3) 0.0132(6) Uani 1 1 d .
H12A H -0.1828 0.0973 0.7171 0.016 Uiso 1 1 calc R
H12B H -0.2413 0.1202 0.8355 0.016 Uiso 1 1 calc R
C2 C -0.3171(3) 0.06008(9) 0.2290(3) 0.0190(7) Uani 1 1 d .
H2 H -0.3407 0.0437 0.1587 0.023 Uiso 1 1 calc R
O3 O 0.11609(19) 0.05786(6) 0.55882(17) 0.0127(4) Uani 1 1 d .
O7 O 0.6765(2) 0.01122(7) 0.73929(19) 0.0224(5) Uani 1 1 d .
O6 O 0.37277(18) 0.18561(6) 0.75142(18) 0.0136(4) Uani 1 1 d .
O5 O 0.28142(19) 0.11751(6) 0.89273(17) 0.0138(4) Uani 1 1 d .
C23 C 0.1423(3) 0.05977(9) 0.9260(3) 0.0167(6) Uani 1 1 d .
H23A H 0.2064 0.0421 0.8874 0.020 Uiso 1 1 calc R
H23B H 0.1001 0.0444 0.9928 0.020 Uiso 1 1 calc R
C31 C 0.5103(3) 0.06004(9) 0.7219(3) 0.0169(6) Uani 1 1 d .
H31A H 0.4189 0.0630 0.6936 0.020 Uiso 1 1 calc R
H31B H 0.5556 0.0856 0.7089 0.020 Uiso 1 1 calc R
C10 C -0.2784(3) 0.20013(9) 0.2880(3) 0.0170(6) Uani 1 1 d .
H10 H -0.3218 0.2081 0.3613 0.020 Uiso 1 1 calc R
O4 O 0.25348(19) 0.11627(6) 0.41353(17) 0.0131(4) Uani 1 1 d .
N1 N 0.0424(2) 0.07113(7) 0.8263(2) 0.0117(5) Uani 1 1 d .
O2 O 0.01162(19) 0.20479(6) 0.58016(18) 0.0135(4) Uani 1 1 d .
C27 C 0.4563(3) 0.20141(9) 0.6558(3) 0.0155(6) Uani 1 1 d .
H27A H 0.4978 0.1792 0.6109 0.019 Uiso 1 1 calc R
H27B H 0.5248 0.2180 0.6966 0.019 Uiso 1 1 calc R
N2 N 0.2782(2) 0.20276(7) 0.4856(2) 0.0106(5) Uani 1 1 d .
C1 C -0.4037(3) 0.07620(9) 0.3169(3) 0.0210(7) Uani 1 1 d .
H1 H -0.4943 0.0723 0.3145 0.025 Uiso 1 1 calc R
C32 C 0.5754(3) 0.02575(9) 0.6509(3) 0.0205(7) Uani 1 1 d .
H32A H 0.5127 0.0044 0.6296 0.025 Uiso 1 1 calc R
H32B H 0.6128 0.0355 0.5719 0.025 Uiso 1 1 calc R
C7 C -0.2320(3) 0.18785(8) 0.0760(3) 0.0164(6) Uani 1 1 d .
H7 H -0.2400 0.1868 -0.0137 0.020 Uiso 1 1 calc R
C15 C 0.0737(3) 0.24090(9) 0.5355(3) 0.0157(6) Uani 1 1 d .
H15A H 0.1188 0.2546 0.6072 0.019 Uiso 1 1 calc R
H15B H 0.0081 0.2593 0.4982 0.019 Uiso 1 1 calc R
C4 C -0.1959(3) 0.09669(9) 0.3800(3) 0.0169(6) Uani 1 1 d .
H4 H -0.1258 0.1083 0.4268 0.020 Uiso 1 1 calc R
C6 C -0.3263(3) 0.20338(9) 0.1575(3) 0.0188(7) Uani 1 1 d .
H6 H -0.4074 0.2141 0.1307 0.023 Uiso 1 1 calc R
C13 C -0.1685(3) 0.17632(9) 0.6890(3) 0.0170(6) Uani 1 1 d .
H13A H -0.2463 0.1829 0.7363 0.020 Uiso 1 1 calc R
H13B H -0.1966 0.1638 0.6077 0.020 Uiso 1 1 calc R
C20 C 0.1955(3) 0.08071(8) 0.3569(3) 0.0143(6) Uani 1 1 d .
H20A H 0.2439 0.0726 0.2821 0.017 Uiso 1 1 calc R
H20B H 0.1054 0.0863 0.3286 0.017 Uiso 1 1 calc R
C5 C -0.3318(3) 0.09943(10) 0.4102(3) 0.0197(7) Uani 1 1 d .
H5 H -0.3664 0.1138 0.4785 0.024 Uiso 1 1 calc R
C19 C 0.1983(3) 0.04723(9) 0.4550(3) 0.0143(6) Uani 1 1 d .
H19A H 0.1674 0.0221 0.4151 0.017 Uiso 1 1 calc R
H19B H 0.2878 0.0430 0.4879 0.017 Uiso 1 1 calc R
C8 C -0.1225(3) 0.17401(9) 0.1515(3) 0.0151(6) Uani 1 1 d .
H8 H -0.0470 0.1620 0.1209 0.018 Uiso 1 1 calc R
C3 C -0.1870(3) 0.07269(9) 0.2641(3) 0.0189(7) Uani 1 1 d .
H3 H -0.1110 0.0666 0.2207 0.023 Uiso 1 1 calc R
C30 C 0.5223(3) 0.04668(10) 0.8639(3) 0.0200(7) Uani 1 1 d .
H30A H 0.5559 0.0686 0.9183 0.024 Uiso 1 1 calc R
H30B H 0.4378 0.0381 0.8947 0.024 Uiso 1 1 calc R
C9 C -0.1495(3) 0.18199(9) 0.2845(3) 0.0162(6) Uani 1 1 d .
H9 H -0.0938 0.1764 0.3556 0.019 Uiso 1 1 calc R
C11 C -0.0756(3) 0.08738(9) 0.8859(3) 0.0146(6) Uani 1 1 d .
H11A H -0.0488 0.1039 0.9600 0.018 Uiso 1 1 calc R
H11B H -0.1275 0.0649 0.9170 0.018 Uiso 1 1 calc R
C29 C 0.6189(3) 0.01124(9) 0.8635(3) 0.0174(6) Uani 1 1 d .
H29A H 0.6863 0.0147 0.9314 0.021 Uiso 1 1 calc R
H29B H 0.5734 -0.0142 0.8777 0.021 Uiso 1 1 calc R
C14 C -0.0931(3) 0.21438(9) 0.6633(3) 0.0184(6) Uani 1 1 d .
H14A H -0.1508 0.2345 0.6225 0.022 Uiso 1 1 calc R
H14B H -0.0578 0.2256 0.7440 0.022 Uiso 1 1 calc R
C25 C 0.3573(3) 0.14961(9) 0.9514(3) 0.0162(6) Uani 1 1 d .
H25A H 0.4080 0.1392 1.0254 0.019 Uiso 1 1 calc R
H25B H 0.2991 0.1707 0.9814 0.019 Uiso 1 1 calc R
C22 C 0.3426(3) 0.18239(9) 0.3778(3) 0.0142(6) Uani 1 1 d .
H22A H 0.4273 0.1721 0.4090 0.017 Uiso 1 1 calc R
H22B H 0.3584 0.2024 0.3112 0.017 Uiso 1 1 calc R
C24 C 0.2133(3) 0.09533(9) 0.9879(3) 0.0169(6) Uani 1 1 d .
H24A H 0.1506 0.1130 1.0286 0.020 Uiso 1 1 calc R
H24B H 0.2755 0.0856 1.0543 0.020 Uiso 1 1 calc R
C16 C 0.1712(3) 0.22934(8) 0.4346(3) 0.0129(6) Uani 1 1 d .
H16A H 0.1248 0.2155 0.3639 0.016 Uiso 1 1 calc R
H16B H 0.2094 0.2539 0.4003 0.016 Uiso 1 1 calc R
C26 C 0.4477(3) 0.16692(9) 0.8550(3) 0.0153(6) Uani 1 1 d .
H26A H 0.5051 0.1869 0.8967 0.018 Uiso 1 1 calc R
H26B H 0.5021 0.1455 0.8212 0.018 Uiso 1 1 calc R
C18 C 0.1080(3) 0.02512(8) 0.6478(3) 0.0148(6) Uani 1 1 d .
H18A H 0.1930 0.0207 0.6910 0.018 Uiso 1 1 calc R
H18B H 0.0825 0.0004 0.6023 0.018 Uiso 1 1 calc R
H H -0.462(3) 0.1411(8) 0.201(3) 0.017(8) Uiso 1 1 d .
HA H -0.318(3) 0.1164(10) 0.062(3) 0.039(10) Uiso 1 1 d .

loop_
_atom_site_aniso_label
_atom_site_aniso_U_11
_atom_site_aniso_U_22
_atom_site_aniso_U_33
_atom_site_aniso_U_23
_atom_site_aniso_U_13
_atom_site_aniso_U_12
Ta1 0.00869(5) 0.00893(5) 0.00942(5) 0.00003(5) -0.00035(4) -0.00098(5)
K1 0.0103(3) 0.0106(3) 0.0101(3) -0.0006(2) 0.0000(2) 0.0003(2)
C28 0.0180(16) 0.0096(14) 0.0180(15) 0.0008(11) -0.0040(12) -0.0033(12)
O1 0.0105(10) 0.0123(10) 0.0185(10) 0.0031(8) 0.0021(8) 0.0015(8)
C21 0.0181(16) 0.0172(14) 0.0097(13) 0.0013(11) 0.0036(11) 0.0010(12)
C17 0.0139(15) 0.0096(14) 0.0164(14) 0.0016(11) 0.0026(11) -0.0023(11)
C12 0.0106(14) 0.0146(14) 0.0146(14) 0.0012(11) 0.0040(11) 0.0006(11)
C2 0.0248(18) 0.0107(14) 0.0211(16) 0.0005(12) -0.0066(13) -0.0038(13)
O3 0.0175(11) 0.0096(10) 0.0113(9) 0.0001(7) 0.0058(8) 0.0018(8)
O7 0.0265(13) 0.0249(12) 0.0164(11) 0.0029(9) 0.0091(9) 0.0097(10)
O6 0.0109(10) 0.0141(10) 0.0157(10) 0.0033(8) -0.0038(8) -0.0004(8)
O5 0.0172(11) 0.0159(10) 0.0081(9) 0.0007(8) -0.0018(8) -0.0014(9)
C23 0.0180(16) 0.0179(15) 0.0143(14) 0.0043(12) 0.0018(12) 0.0016(13)
C31 0.0175(16) 0.0164(15) 0.0168(15) -0.0020(12) -0.0003(12) 0.0000(13)
C10 0.0223(17) 0.0105(14) 0.0185(15) -0.0027(12) 0.0033(13) 0.0017(12)
O4 0.0187(11) 0.0116(10) 0.0090(9) -0.0011(8) 0.0016(8) -0.0051(8)
N1 0.0122(12) 0.0119(12) 0.0112(11) -0.0001(9) 0.0005(9) 0.0006(10)
O2 0.0139(11) 0.0119(10) 0.0151(10) 0.0013(8) 0.0037(8) 0.0036(8)
C27 0.0103(14) 0.0149(15) 0.0210(15) 0.0011(12) -0.0033(12) -0.0025(12)
N2 0.0065(11) 0.0117(12) 0.0133(11) -0.0008(9) -0.0022(9) 0.0011(9)
C1 0.0193(17) 0.0175(16) 0.0262(17) 0.0091(13) 0.0015(13) -0.0076(13)
C32 0.035(2) 0.0157(15) 0.0111(14) 0.0021(12) 0.0023(13) 0.0004(14)
C7 0.0242(17) 0.0118(14) 0.0132(14) 0.0037(11) 0.0017(12) -0.0054(13)
C15 0.0188(16) 0.0136(15) 0.0149(14) 0.0026(11) 0.0016(12) 0.0015(12)
C4 0.0172(16) 0.0162(15) 0.0167(14) 0.0040(12) -0.0067(12) -0.0027(13)
C6 0.0213(17) 0.0107(14) 0.0239(17) 0.0013(12) -0.0051(13) 0.0030(12)
C13 0.0120(15) 0.0208(16) 0.0184(15) 0.0024(12) 0.0026(12) 0.0070(12)
C20 0.0155(15) 0.0152(14) 0.0122(13) -0.0052(11) 0.0015(11) -0.0041(12)
C5 0.0236(17) 0.0204(16) 0.0153(14) 0.0044(12) 0.0024(12) -0.0041(14)
C19 0.0157(15) 0.0124(14) 0.0150(14) -0.0058(11) 0.0042(12) -0.0030(12)
C8 0.0123(15) 0.0142(14) 0.0192(15) -0.0002(12) 0.0039(12) -0.0029(12)
C3 0.0209(17) 0.0130(14) 0.0225(17) 0.0019(12) -0.0018(13) 0.0013(13)
C30 0.0198(17) 0.0250(17) 0.0156(15) -0.0006(13) 0.0058(13) 0.0044(14)
C9 0.0171(16) 0.0149(15) 0.0162(14) -0.0005(12) -0.0047(12) -0.0077(12)
C11 0.0133(15) 0.0171(15) 0.0138(14) -0.0007(11) 0.0060(11) 0.0000(12)
C29 0.0167(16) 0.0219(16) 0.0136(14) 0.0025(12) 0.0027(12) 0.0016(13)
C14 0.0182(16) 0.0175(16) 0.0198(15) -0.0008(12) 0.0035(13) 0.0050(13)
C25 0.0200(16) 0.0191(15) 0.0092(13) 0.0002(11) -0.0041(12) 0.0003(13)
C22 0.0109(14) 0.0161(15) 0.0158(14) 0.0012(11) 0.0053(11) -0.0006(12)
C24 0.0177(16) 0.0237(16) 0.0093(13) 0.0018(12) -0.0008(11) 0.0034(13)
C16 0.0143(15) 0.0121(14) 0.0123(13) 0.0022(11) -0.0011(11) 0.0005(12)
C26 0.0144(15) 0.0164(15) 0.0146(14) -0.0019(11) -0.0072(12) -0.0006(12)
C18 0.0153(15) 0.0113(14) 0.0181(14) 0.0001(11) 0.0033(12) 0.0005(12)

loop_
_atom_type_symbol
_atom_type_description
_atom_type_scat_dispersion_real
_atom_type_scat_dispersion_imag
_atom_type_scat_source
C C 0.0033 0.0016 'International Tables Vol C Tables 4.2.6.8 and 6.1.1.4'
H H 0.0000 0.0000 'International Tables Vol C Tables 4.2.6.8 and 6.1.1.4'
K K 0.2009 0.2494 'International Tables Vol C Tables 4.2.6.8 and 6.1.1.4'
N N 0.0061 0.0033 'International Tables Vol C Tables 4.2.6.8 and 6.1.1.4'
O O 0.0106 0.0060 'International Tables Vol C Tables 4.2.6.8 and 6.1.1.4'
Ta Ta -0.7052 6.5227 'International Tables Vol C Tables 4.2.6.8 and 6.1.1.4'

loop_
_geom_angle_atom_site_label_1
_geom_angle_atom_site_label_2
_geom_angle_atom_site_label_3
_geom_angle
C2 Ta1 C7 142.32(10)
C2 Ta1 H 93.8(9)
C2 Ta1 HA 73.4(11)
C10 Ta1 C2 159.12(11)
C10 Ta1 C1 129.39(10)
C10 Ta1 C7 57.84(10)
C10 Ta1 C6 34.99(10)
C10 Ta1 C8 59.88(10)
C10 Ta1 C3 135.95(11)
C10 Ta1 H 87.3(9)
C10 Ta1 HA 127.3(11)
C1 Ta1 C2 33.48(10)
C1 Ta1 C7 165.18(11)
C1 Ta1 H 72.5(9)
C1 Ta1 HA 95.8(11)
C7 Ta1 H 96.5(9)
C7 Ta1 HA 72.3(11)
C4 Ta1 C2 58.49(11)
C4 Ta1 C10 104.12(11)
C4 Ta1 C1 58.36(11)
C4 Ta1 C7 135.72(10)
C4 Ta1 C6 138.48(11)
C4 Ta1 C5 36.31(10)
C4 Ta1 C8 101.39(10)
C4 Ta1 C3 36.56(10)
C4 Ta1 C9 83.05(11)
C4 Ta1 H 124.6(9)
C4 Ta1 HA 124.4(11)
C6 Ta1 C2 162.68(11)
C6 Ta1 C1 142.93(11)
C6 Ta1 C7 33.60(9)
C6 Ta1 H 73.3(9)
C6 Ta1 HA 93.0(11)
C5 Ta1 C2 57.70(11)
C5 Ta1 C10 101.54(11)
C5 Ta1 C1 34.65(10)
C5 Ta1 C7 158.32(11)
C5 Ta1 C6 131.33(11)
C5 Ta1 C8 132.14(11)
C5 Ta1 C3 60.07(11)
C5 Ta1 H 88.5(9)
C5 Ta1 HA 129.3(11)
C8 Ta1 C2 130.76(10)
C8 Ta1 C1 157.99(11)
C8 Ta1 C7 34.45(10)
C8 Ta1 C6 57.68(10)
C8 Ta1 H 129.5(9)
C8 Ta1 HA 89.0(11)
C3 Ta1 C2 34.81(10)
C3 Ta1 C1 57.82(11)
C3 Ta1 C7 128.57(10)
C3 Ta1 C6 158.71(11)
C3 Ta1 C8 101.09(10)
C3 Ta1 H 127.8(9)
C3 Ta1 HA 87.8(11)
C9 Ta1 C2 138.08(11)
C9 Ta1 C10 36.54(10)
C9 Ta1 C1 136.03(11)
C9 Ta1 C7 58.33(10)
C9 Ta1 C6 58.72(11)
C9 Ta1 C5 101.54(11)
C9 Ta1 C8 36.25(10)
C9 Ta1 C3 103.86(11)
C9 Ta1 H 123.9(9)
C9 Ta1 HA 125.0(11)
H Ta1 HA 81.8(14)
O1 K1 O3 97.77(6)
O1 K1 O6 118.33(6)
O1 K1 N1 60.07(6)
O1 K1 N2 120.35(6)
O3 K1 O6 138.56(6)
O3 K1 N1 59.56(6)
O3 K1 N2 120.14(6)
O6 K1 N1 120.59(6)
O6 K1 N2 59.39(6)
O5 K1 O1 93.98(6)
O5 K1 O3 99.30(6)
O5 K1 O6 60.94(6)
O5 K1 O4 125.17(6)
O5 K1 N1 60.10(6)
O5 K1 O2 130.88(6)
O5 K1 N2 119.81(6)
O4 K1 O1 136.13(6)
O4 K1 O3 60.54(5)
O4 K1 O6 99.46(6)
O4 K1 N1 119.65(6)
O4 K1 N2 60.01(6)
N1 K1 N2 179.57(6)
O2 K1 O1 61.22(6)
O2 K1 O3 124.09(6)
O2 K1 O6 92.61(6)
O2 K1 O4 97.91(6)
O2 K1 N1 120.89(6)
O2 K1 N2 59.50(6)
H28A C28 H28B 107.8
C27 C28 H28A 109.0
C27 C28 H28B 109.0
N2 C28 H28A 109.0
N2 C28 H28B 109.0
N2 C28 C27 112.8(2)
C12 O1 K1 116.69(15)
C13 O1 K1 112.69(15)
C13 O1 C12 111.5(2)
H21A C21 H21B 108.3
O4 C21 H21A 109.9
O4 C21 H21B 109.9
O4 C21 C22 108.8(2)
C22 C21 H21A 109.9
C22 C21 H21B 109.9
H17A C17 H17B 107.7
N1 C17 H17A 108.8
N1 C17 H17B 108.8
N1 C17 C18 113.7(2)
C18 C17 H17A 108.8
C18 C17 H17B 108.8
O1 C12 H12A 110.0
O1 C12 H12B 110.0
O1 C12 C11 108.6(2)
H12A C12 H12B 108.3
C11 C12 H12A 110.0
C11 C12 H12B 110.0
Ta1 C2 H2 124.1
C1 C2 Ta1 73.24(17)
C1 C2 H2 125.5
C1 C2 C3 109.1(3)
C3 C2 Ta1 68.80(16)
C3 C2 H2 125.5
C19 O3 K1 114.07(15)
C18 O3 K1 118.58(15)
C18 O3 C19 110.6(2)
C29 O7 C32 105.4(2)
C27 O6 K1 115.63(16)
C27 O6 C26 111.2(2)
C26 O6 K1 113.36(15)
C25 O5 K1 114.87(15)
C24 O5 K1 120.90(16)
C24 O5 C25 110.6(2)
H23A C23 H23B 107.6
N1 C23 H23A 108.7
N1 C23 H23B 108.7
N1 C23 C24 114.2(2)
C24 C23 H23A 108.7
C24 C23 H23B 108.7
H31A C31 H31B 109.1
C32 C31 H31A 111.1
C32 C31 H31B 111.1
C32 C31 C30 103.4(2)
C30 C31 H31A 111.1
C30 C31 H31B 111.1
Ta1 C10 H10 119.3
C6 C10 Ta1 75.84(17)
C6 C10 H10 126.6
C6 C10 C9 106.8(2)
C9 C10 Ta1 70.14(15)
C9 C10 H10 126.6
C21 O4 K1 118.44(15)
C20 O4 K1 114.70(14)
C20 O4 C21 110.7(2)
C17 N1 K1 109.28(15)
C17 N1 C11 109.7(2)
C23 N1 K1 108.07(16)
C23 N1 C17 110.2(2)
C23 N1 C11 110.6(2)
C11 N1 K1 108.90(16)
C15 O2 K1 121.10(16)
C14 O2 K1 114.30(16)
C14 O2 C15 111.1(2)
C28 C27 H27A 109.8
C28 C27 H27B 109.8
O6 C27 C28 109.2(2)
O6 C27 H27A 109.8
O6 C27 H27B 109.8
H27A C27 H27B 108.3
C28 N2 K1 110.34(16)
C28 N2 C22 109.6(2)
C28 N2 C16 110.1(2)
C22 N2 K1 108.14(15)
C22 N2 C16 109.8(2)
C16 N2 K1 108.79(15)
Ta1 C1 H1 124.0
C2 C1 Ta1 73.28(16)
C2 C1 H1 125.4
C2 C1 C5 109.2(3)
C5 C1 Ta1 68.83(16)
C5 C1 H1 125.4
O7 C32 C31 104.8(2)
O7 C32 H32A 110.8
O7 C32 H32B 110.8
C31 C32 H32A 110.8
C31 C32 H32B 110.8
H32A C32 H32B 108.9
Ta1 C7 H7 124.2
C6 C7 Ta1 72.52(16)
C6 C7 H7 125.4
C6 C7 C8 109.2(3)
C8 C7 Ta1 69.48(15)
C8 C7 H7 125.4
O2 C15 H15A 109.9
O2 C15 H15B 109.9
O2 C15 C16 108.8(2)
H15A C15 H15B 108.3
C16 C15 H15A 109.9
C16 C15 H15B 109.9
Ta1 C4 H4 118.8
C5 C4 Ta1 73.58(16)
C5 C4 H4 126.1
C5 C4 C3 107.8(3)
C3 C4 Ta1 73.49(16)
C3 C4 H4 126.1
Ta1 C6 H6 123.1
C10 C6 Ta1 69.17(17)
C10 C6 H6 125.5
C7 C6 Ta1 73.88(17)
C7 C6 C10 109.0(3)
C7 C6 H6 125.5
O1 C13 H13A 109.7
O1 C13 H13B 109.7
O1 C13 C14 110.1(2)
H13A C13 H13B 108.2
C14 C13 H13A 109.7
C14 C13 H13B 109.7
O4 C20 H20A 109.9
O4 C20 H20B 109.9
O4 C20 C19 109.1(2)
H20A C20 H20B 108.3
C19 C20 H20A 109.9
C19 C20 H20B 109.9
Ta1 C5 H5 118.9
C1 C5 Ta1 76.51(17)
C1 C5 C4 107.2(3)
C1 C5 H5 126.4
C4 C5 Ta1 70.11(15)
C4 C5 H5 126.4
O3 C19 C20 109.4(2)
O3 C19 H19A 109.8
O3 C19 H19B 109.8
C20 C19 H19A 109.8
C20 C19 H19B 109.8
H19A C19 H19B 108.2
Ta1 C8 H8 119.8
C7 C8 Ta1 76.07(16)
C7 C8 H8 126.4
C7 C8 C9 107.3(3)
C9 C8 Ta1 69.54(15)
C9 C8 H8 126.4
Ta1 C3 H3 118.9
C2 C3 Ta1 76.39(17)
C2 C3 C4 106.7(3)
C2 C3 H3 126.7
C4 C3 Ta1 69.95(16)
C4 C3 H3 126.7
C31 C30 H30A 110.9
C31 C30 H30B 110.9
H30A C30 H30B 108.9
C29 C30 C31 104.2(2)
C29 C30 H30A 110.9
C29 C30 H30B 110.9
Ta1 C9 H9 118.3
C10 C9 Ta1 73.33(16)
C10 C9 H9 126.1
C8 C9 Ta1 74.21(16)
C8 C9 C10 107.7(3)
C8 C9 H9 126.1
C12 C11 H11A 108.9
C12 C11 H11B 108.9
N1 C11 C12 113.3(2)
N1 C11 H11A 108.9
N1 C11 H11B 108.9
H11A C11 H11B 107.7
O7 C29 C30 106.7(2)
O7 C29 H29A 110.4
O7 C29 H29B 110.4
C30 C29 H29A 110.4
C30 C29 H29B 110.4
H29A C29 H29B 108.6
O2 C14 C13 108.7(2)
O2 C14 H14A 109.9
O2 C14 H14B 109.9
C13 C14 H14A 109.9
C13 C14 H14B 109.9
H14A C14 H14B 108.3
O5 C25 H25A 109.8
O5 C25 H25B 109.8
O5 C25 C26 109.5(2)
H25A C25 H25B 108.2
C26 C25 H25A 109.8
C26 C25 H25B 109.8
C21 C22 H22A 108.7
C21 C22 H22B 108.7
N2 C22 C21 114.3(2)
N2 C22 H22A 108.7
N2 C22 H22B 108.7
H22A C22 H22B 107.6
O5 C24 C23 109.9(2)
O5 C24 H24A 109.7
O5 C24 H24B 109.7
C23 C24 H24A 109.7
C23 C24 H24B 109.7
H24A C24 H24B 108.2
N2 C16 C15 113.2(2)
N2 C16 H16A 108.9
N2 C16 H16B 108.9
C15 C16 H16A 108.9
C15 C16 H16B 108.9
H16A C16 H16B 107.7
O6 C26 C25 109.8(2)
O6 C26 H26A 109.7
O6 C26 H26B 109.7
C25 C26 H26A 109.7
C25 C26 H26B 109.7
H26A C26 H26B 108.2
C17 C18 H18A 110.0
C17 C18 H18B 110.0
O3 C18 C17 108.5(2)
O3 C18 H18A 110.0
O3 C18 H18B 110.0
H18A C18 H18B 108.4

loop_
_geom_bond_atom_site_label_1
_geom_bond_atom_site_label_2
_geom_bond_distance
Ta1 C2 2.419(3)
Ta1 C10 2.320(3)
Ta1 C1 2.419(3)
Ta1 C7 2.424(3)
Ta1 C4 2.274(3)
Ta1 C6 2.407(3)
Ta1 C5 2.319(3)
Ta1 C8 2.339(3)
Ta1 C3 2.321(3)
Ta1 C9 2.278(3)
Ta1 H 1.71(3)
Ta1 HA 1.72(3)
K1 O1 2.8108(19)
K1 O3 2.822(2)
K1 O6 2.842(2)
K1 O5 2.7755(19)
K1 O4 2.8094(18)
K1 N1 3.056(2)
K1 O2 2.786(2)
K1 N2 3.070(2)
C28 H28A 0.9700
C28 H28B 0.9700
C28 C27 1.513(4)
C28 N2 1.465(3)
O1 C12 1.437(3)
O1 C13 1.418(3)
C21 H21A 0.9700
C21 H21B 0.9700
C21 O4 1.438(3)
C21 C22 1.501(4)
C17 H17A 0.9700
C17 H17B 0.9700
C17 N1 1.470(3)
C17 C18 1.512(4)
C12 H12A 0.9700
C12 H12B 0.9700
C12 C11 1.507(4)
C2 H2 0.9300
C2 C1 1.393(4)
C2 C3 1.421(4)
O3 C19 1.429(3)
O3 C18 1.421(3)
O7 C32 1.433(4)
O7 C29 1.432(3)
O6 C27 1.426(3)
O6 C26 1.432(3)
O5 C25 1.430(3)
O5 C24 1.426(3)
C23 H23A 0.9700
C23 H23B 0.9700
C23 N1 1.470(4)
C23 C24 1.506(4)
C31 H31A 0.9700
C31 H31B 0.9700
C31 C32 1.512(4)
C31 C30 1.535(4)
C10 H10 0.9300
C10 C6 1.424(4)
C10 C9 1.442(4)
O4 C20 1.426(3)
N1 C11 1.471(3)
O2 C15 1.430(3)
O2 C14 1.429(3)
C27 H27A 0.9700
C27 H27B 0.9700
N2 C22 1.475(3)
N2 C16 1.478(3)
C1 H1 0.9300
C1 C5 1.414(4)
C32 H32A 0.9700
C32 H32B 0.9700
C7 H7 0.9300
C7 C6 1.397(4)
C7 C8 1.413(4)
C15 H15A 0.9700
C15 H15B 0.9700
C15 C16 1.515(4)
C4 H4 0.9300
C4 C5 1.432(4)
C4 C3 1.442(4)
C6 H6 0.9300
C13 H13A 0.9700
C13 H13B 0.9700
C13 C14 1.497(4)
C20 H20A 0.9700
C20 H20B 0.9700
C20 C19 1.497(4)
C5 H5 0.9300
C19 H19A 0.9700
C19 H19B 0.9700
C8 H8 0.9300
C8 C9 1.437(4)
C3 H3 0.9300
C30 H30A 0.9700
C30 H30B 0.9700
C30 C29 1.524(4)
C9 H9 0.9300
C11 H11A 0.9700
C11 H11B 0.9700
C29 H29A 0.9700
C29 H29B 0.9700
C14 H14A 0.9700
C14 H14B 0.9700
C25 H25A 0.9700
C25 H25B 0.9700
C25 C26 1.494(4)
C22 H22A 0.9700
C22 H22B 0.9700
C24 H24A 0.9700
C24 H24B 0.9700
C16 H16A 0.9700
C16 H16B 0.9700
C26 H26A 0.9700
C26 H26B 0.9700
C18 H18A 0.9700
C18 H18B 0.9700

loop_
_geom_torsion_atom_site_label_1
_geom_torsion_atom_site_label_2
_geom_torsion_atom_site_label_3
_geom_torsion_atom_site_label_4
_geom_torsion
Ta1 C2 C1 C5 -59.8(2)
Ta1 C2 C3 C4 63.86(19)
Ta1 C10 C6 C7 -63.6(2)
Ta1 C10 C9 C8 66.79(19)
Ta1 C1 C5 C4 -63.85(19)
Ta1 C7 C6 C10 60.6(2)
Ta1 C7 C8 C9 -62.99(19)
Ta1 C4 C5 C1 68.2(2)
Ta1 C4 C3 C2 -68.2(2)
Ta1 C8 C9 C10 -66.20(19)
K1 O1 C12 C11 55.7(2)
K1 O1 C13 C14 -49.8(3)
K1 O3 C19 C20 -48.4(3)
K1 O3 C18 C17 52.7(3)
K1 O6 C27 C28 58.2(2)
K1 O6 C26 C25 -46.0(3)
K1 O5 C25 C26 -50.1(3)
K1 O5 C24 C23 45.7(3)
K1 O4 C20 C19 -48.7(3)
K1 N1 C11 C12 41.1(3)
K1 O2 C15 C16 49.0(3)
K1 O2 C14 C13 -48.1(3)
K1 N2 C22 C21 42.6(3)
K1 N2 C16 C15 43.7(3)
C28 N2 C22 C21 162.9(2)
C28 N2 C16 C15 -77.3(3)
O1 C12 C11 N1 -65.9(3)
O1 C13 C14 O2 66.4(3)
C21 O4 C20 C19 174.0(2)
C17 N1 C11 C12 -78.5(3)
C12 O1 C13 C14 176.8(2)
C2 C1 C5 Ta1 62.5(2)
C2 C1 C5 C4 -1.3(3)
O5 C25 C26 O6 64.7(3)
C23 N1 C11 C12 159.7(2)
C31 C30 C29 O7 11.7(3)
O4 C21 C22 N2 -64.5(3)
O4 C20 C19 O3 65.2(3)
N1 C17 C18 O3 -64.0(3)
N1 C23 C24 O5 -61.1(3)
O2 C15 C16 N2 -62.2(3)
C27 C28 N2 K1 37.9(3)
C27 C28 N2 C22 -81.1(3)
C27 C28 N2 C16 157.9(2)
C27 O6 C26 C25 -178.3(2)
N2 C28 C27 O6 -65.2(3)
C1 C2 C3 Ta1 -62.5(2)
C1 C2 C3 C4 1.4(3)
C32 O7 C29 C30 -32.7(3)
C32 C31 C30 C29 12.2(3)
C7 C8 C9 Ta1 67.4(2)
C7 C8 C9 C10 1.2(3)
C15 O2 C14 C13 170.6(2)
C6 C10 C9 Ta1 -67.6(2)
C6 C10 C9 C8 -0.9(3)
C6 C7 C8 Ta1 62.0(2)
C6 C7 C8 C9 -1.0(3)
C13 O1 C12 C11 -172.8(2)
C5 C4 C3 Ta1 66.1(2)
C5 C4 C3 C2 -2.1(3)
C19 O3 C18 C17 -172.8(2)
C8 C7 C6 Ta1 -60.1(2)
C8 C7 C6 C10 0.5(3)
C3 C2 C1 Ta1 59.7(2)
C3 C2 C1 C5 0.0(3)
C3 C4 C5 Ta1 -66.0(2)
C3 C4 C5 C1 2.1(3)
C30 C31 C32 O7 -32.2(3)
C9 C10 C6 Ta1 63.77(19)
C9 C10 C6 C7 0.2(3)
C29 O7 C32 C31 40.8(3)
C14 O2 C15 C16 -172.6(2)
C25 O5 C24 C23 -175.7(2)
C22 C21 O4 K1 52.0(3)
C22 C21 O4 C20 -172.5(2)
C22 N2 C16 C15 161.9(2)
C24 O5 C25 C26 168.7(2)
C24 C23 N1 K1 44.0(2)
C24 C23 N1 C17 163.3(2)
C24 C23 N1 C11 -75.2(3)
C16 N2 C22 C21 -76.0(3)
C26 O6 C27 C28 -170.6(2)
C18 C17 N1 K1 41.8(3)
C18 C17 N1 C23 -76.8(3)
C18 C17 N1 C11 161.2(2)
C18 O3 C19 C20 175.0(2)
